data_4515724
loop_
_publ_author_name
'Gorgas, Nikolaus'
'St\"oger, Berthold'
'Veiros, Luis F.'
'Kirchner, Karl'

_publ_section_title
;
 Iron(II) Bis(acetylide) Complexes as Key Intermediates in the Catalytic
 Hydrofunctionalization of Terminal Alkynes
;
_journal_issue 9
_journal_name_full 'ACS Catalysis'
_journal_page_first 7973
_journal_paper_doi 10.1021/acscatal.8b01942
_journal_volume 8
_journal_year 2018
_chemical_formula_sum 'C39 H58 B Fe N5 O2 P2'
_chemical_formula_weight 757.50
_space_group_crystal_system monoclinic
_space_group_IT_number 14
_space_group_name_Hall '-P 2ybc'
_space_group_name_H-M_alt 'P 1 21/c 1'
_atom_sites_solution_hydrogens geom
_audit_creation_method SHELXL-2014/7
_cell_angle_alpha 90
_cell_angle_beta 114.080(3)
_cell_angle_gamma 90
_cell_formula_units_Z 4
_cell_length_a 18.764(2)
_cell_length_b 11.2867(13)
_cell_length_c 20.592(2)
_cell_measurement_reflns_used 9948
_cell_measurement_temperature 150
_cell_measurement_theta_max 32.51
_cell_measurement_theta_min 2.38
_cell_volume 3981.5(7)
_computing_structure_refinement 'SHELXL-2014/7 (Sheldrick, 2014)'
_diffrn_ambient_temperature 150
_diffrn_measured_fraction_theta_full 1.000
_diffrn_measured_fraction_theta_max 0.999
_diffrn_measurement_device 'four-circle diffractometer'
_diffrn_measurement_device_type 'Bruker KAPPA APEX II CCD'
_diffrn_measurement_method '\w- and \f-scans'
_diffrn_radiation_monochromator graphite
_diffrn_radiation_type MoK\a
_diffrn_radiation_wavelength 0.71073
_diffrn_reflns_av_R_equivalents 0.0453
_diffrn_reflns_av_unetI/netI 0.0361
_diffrn_reflns_Laue_measured_fraction_full 1.000
_diffrn_reflns_Laue_measured_fraction_max 0.999
_diffrn_reflns_limit_h_max 27
_diffrn_reflns_limit_h_min -28
_diffrn_reflns_limit_k_max 17
_diffrn_reflns_limit_k_min -17
_diffrn_reflns_limit_l_max 30
_diffrn_reflns_limit_l_min -31
_diffrn_reflns_number 76915
_diffrn_reflns_point_group_measured_fraction_full 1.000
_diffrn_reflns_point_group_measured_fraction_max 0.999
_diffrn_reflns_theta_full 25.242
_diffrn_reflns_theta_max 32.635
_diffrn_reflns_theta_min 2.001
_exptl_absorpt_coefficient_mu 0.499
_exptl_absorpt_correction_T_max 0.7464
_exptl_absorpt_correction_T_min 0.6721
_exptl_absorpt_correction_type multi-scan
_exptl_absorpt_process_details SADABS
_exptl_crystal_colour red
_exptl_crystal_density_diffrn 1.264
_exptl_crystal_description block
_exptl_crystal_F_000 1616
_exptl_crystal_size_max 0.55
_exptl_crystal_size_mid 0.35
_exptl_crystal_size_min 0.18
_refine_diff_density_max 0.768
_refine_diff_density_min -0.381
_refine_diff_density_rms 0.070
_refine_ls_extinction_method none
_refine_ls_goodness_of_fit_ref 1.041
_refine_ls_hydrogen_treatment constr
_refine_ls_matrix_type full
_refine_ls_number_parameters 482
_refine_ls_number_reflns 14556
_refine_ls_number_restraints 0
_refine_ls_restrained_S_all 1.041
_refine_ls_R_factor_all 0.0585
_refine_ls_R_factor_gt 0.0402
_refine_ls_shift/su_max 0.001
_refine_ls_shift/su_mean 0.000
_refine_ls_structure_factor_coef Fsqd
_refine_ls_weighting_details 'w=1/[\s^2^(Fo^2^)+(0.0428P)^2^+2.3922P] where P=(Fo^2^+2Fc^2^)/3'
_refine_ls_weighting_scheme calc
_refine_ls_wR_factor_gt 0.0934
_refine_ls_wR_factor_ref 0.1034
_reflns_Friedel_coverage 0.000
_reflns_number_gt 11525
_reflns_number_total 14556
_reflns_threshold_expression 'I > 2\s(I)'
_cod_data_source_file cs8b01942_si_002.cif
_cod_data_source_block 6
_cod_original_cell_volume 3981.6(8)
_cod_original_sg_symbol_H-M 'P 21/c'
_cod_database_code 4515724
_shelx_shelxl_version_number 2014/7
_shelx_space_group_comment
;
The symmetry employed for this shelxl refinement is uniquely defined
by the following loop, which should always be used as a source of
symmetry information in preference to the above space-group names.
They are only intended as comments.
;
_shelx_estimated_absorpt_t_min 0.771
_shelx_estimated_absorpt_t_max 0.916

loop_
_space_group_symop_operation_xyz
'x, y, z'
'-x, y+1/2, -z+1/2'
'-x, -y, -z'
'x, -y-1/2, z-1/2'

loop_
_atom_site_label
_atom_site_type_symbol
_atom_site_fract_x
_atom_site_fract_y
_atom_site_fract_z
_atom_site_U_iso_or_equiv
_atom_site_adp_type
_atom_site_occupancy
_atom_site_site_symmetry_order
_atom_site_calc_flag
_atom_site_refinement_flags_posn
_atom_site_refinement_flags_adp
_atom_site_refinement_flags_occupancy
_atom_site_disorder_assembly
_atom_site_disorder_group
Fe1 Fe 0.22669(2) 0.77373(2) 0.31489(2) 0.01107(4) Uani 1 1 d . . . . .
P1 P 0.15406(2) 0.89712(3) 0.23126(2) 0.01303(6) Uani 1 1 d . . . . .
P2 P 0.26897(2) 0.63599(3) 0.39724(2) 0.01557(7) Uani 1 1 d . . . . .
N1 N 0.13594(6) 0.78349(10) 0.34368(6) 0.01367(19) Uani 1 1 d . . . . .
N2 N 0.08833(7) 0.94140(11) 0.26525(6) 0.0178(2) Uani 1 1 d . . . . .
N3 N 0.19715(8) 0.64104(11) 0.42958(7) 0.0222(2) Uani 1 1 d . . . . .
N4 N 0.18833(7) 0.38601(11) 0.15294(6) 0.0194(2) Uani 1 1 d . . . . .
N5 N 0.28116(7) 0.90509(10) 0.38008(6) 0.0146(2) Uani 1 1 d . . . . .
C1 C 0.07963(8) 0.86778(12) 0.31511(7) 0.0158(2) Uani 1 1 d . . . . .
C2 C 0.01741(8) 0.88036(14) 0.33561(8) 0.0212(3) Uani 1 1 d . . . . .
H2 H -0.0225 0.9372 0.3136 0.025 Uiso 1 1 calc R U . . .
C3 C 0.01605(9) 0.80725(15) 0.38900(8) 0.0230(3) Uani 1 1 d . . . . .
H3 H -0.0259 0.8130 0.4033 0.028 Uiso 1 1 calc R U . . .
C4 C 0.07472(9) 0.72615(13) 0.42168(8) 0.0209(3) Uani 1 1 d . . . . .
H4 H 0.0743 0.6775 0.4592 0.025 Uiso 1 1 calc R U . . .
C5 C 0.13513(8) 0.71691(12) 0.39839(7) 0.0166(2) Uani 1 1 d . . . . .
C6 C 0.18767(9) 1.03862(12) 0.20775(7) 0.0192(3) Uani 1 1 d . . . . .
H6 H 0.1419 1.0759 0.1686 0.023 Uiso 1 1 calc R U . . .
C7 C 0.21974(10) 1.12849(13) 0.26821(8) 0.0250(3) Uani 1 1 d . . . . .
H00H H 0.2259 1.2055 0.2491 0.037 Uiso 1 1 calc R U . . .
H00I H 0.2705 1.1013 0.3032 0.037 Uiso 1 1 calc R U . . .
H00Q H 0.1834 1.1364 0.2912 0.037 Uiso 1 1 calc R U . . .
C8 C 0.24808(9) 1.00872(14) 0.17762(8) 0.0238(3) Uani 1 1 d . . . . .
H00U H 0.2273 0.9467 0.1414 0.036 Uiso 1 1 calc R U . . .
H00V H 0.2962 0.9806 0.2161 0.036 Uiso 1 1 calc R U . . .
H8 H 0.2593 1.0798 0.1561 0.036 Uiso 1 1 calc R U . . .
C9 C 0.09045(8) 0.83632(12) 0.14238(7) 0.0165(2) Uani 1 1 d . . . . .
H9 H 0.1248 0.7874 0.1264 0.020 Uiso 1 1 calc R U . . .
C10 C 0.03134(8) 0.75081(14) 0.15130(8) 0.0222(3) Uani 1 1 d . . . . .
H00D H 0.0089 0.6999 0.1092 0.033 Uiso 1 1 calc R U . . .
H00E H -0.0104 0.7963 0.1567 0.033 Uiso 1 1 calc R U . . .
H00F H 0.0578 0.7017 0.1936 0.033 Uiso 1 1 calc R U . . .
C11 C 0.04772(9) 0.92420(14) 0.08215(8) 0.0240(3) Uani 1 1 d . . . . .
H00A H 0.0140 0.8806 0.0395 0.036 Uiso 1 1 calc R U . . .
H00B H 0.0860 0.9704 0.0717 0.036 Uiso 1 1 calc R U . . .
H00C H 0.0159 0.9777 0.0968 0.036 Uiso 1 1 calc R U . . .
C12 C 0.35956(9) 0.64426(14) 0.48012(8) 0.0260(3) Uani 1 1 d . . . . .
H12 H 0.3615 0.5713 0.5083 0.031 Uiso 1 1 calc R U . . .
C13 C 0.36248(12) 0.75067(16) 0.52709(9) 0.0378(4) Uani 1 1 d . . . . .
H01V H 0.3750 0.8223 0.5070 0.057 Uiso 1 1 calc R U . . .
H01W H 0.4027 0.7375 0.5751 0.057 Uiso 1 1 calc R U . . .
H01X H 0.3116 0.7604 0.5293 0.057 Uiso 1 1 calc R U . . .
C14 C 0.43128(10) 0.64132(16) 0.46214(10) 0.0336(4) Uani 1 1 d . . . . .
H01Y H 0.4270 0.5740 0.4307 0.050 Uiso 1 1 calc R U . . .
H01Z H 0.4786 0.6329 0.5061 0.050 Uiso 1 1 calc R U . . .
H010 H 0.4340 0.7151 0.4382 0.050 Uiso 1 1 calc R U . . .
C15 C 0.26738(9) 0.47870(12) 0.36883(8) 0.0208(3) Uani 1 1 d . . . . .
H15 H 0.2874 0.4794 0.3306 0.025 Uiso 1 1 calc R U . . .
C16 C 0.18248(10) 0.43614(14) 0.33325(9) 0.0269(3) Uani 1 1 d . . . . .
H01G H 0.1497 0.4999 0.3037 0.040 Uiso 1 1 calc R U . . .
H01H H 0.1642 0.4143 0.3699 0.040 Uiso 1 1 calc R U . . .
H01I H 0.1794 0.3671 0.3034 0.040 Uiso 1 1 calc R U . . .
C17 C 0.31655(11) 0.38690(14) 0.42345(9) 0.0318(4) Uani 1 1 d . . . . .
H01P H 0.3126 0.3102 0.3999 0.048 Uiso 1 1 calc R U . . .
H01Q H 0.2973 0.3792 0.4609 0.048 Uiso 1 1 calc R U . . .
H01R H 0.3712 0.4125 0.4445 0.048 Uiso 1 1 calc R U . . .
C18 C 0.03135(10) 1.03688(15) 0.23466(9) 0.0292(3) Uani 1 1 d . . . . .
H01A H 0.0473 1.0861 0.2037 0.044 Uiso 1 1 calc R U . . .
H01B H 0.0289 1.0858 0.2730 0.044 Uiso 1 1 calc R U . . .
H01C H -0.0202 1.0026 0.2068 0.044 Uiso 1 1 calc R U . . .
C19 C 0.19914(13) 0.57019(17) 0.48966(10) 0.0381(4) Uani 1 1 d . . . . .
H012 H 0.1541 0.5166 0.4737 0.057 Uiso 1 1 calc R U . . .
H014 H 0.1972 0.6227 0.5268 0.057 Uiso 1 1 calc R U . . .
H015 H 0.2474 0.5237 0.5088 0.057 Uiso 1 1 calc R U . . .
C20 C 0.20283(7) 0.65532(11) 0.24460(7) 0.0138(2) Uani 1 1 d . . . . .
C21 C 0.19274(8) 0.58266(12) 0.19737(7) 0.0168(2) Uani 1 1 d . . . . .
C22 C 0.17411(7) 0.50287(12) 0.13936(7) 0.0153(2) Uani 1 1 d . . . . .
C23 C 0.14069(11) 0.54387(14) 0.06855(8) 0.0305(4) Uani 1 1 d . . . . .
H23 H 0.1300 0.6259 0.0592 0.037 Uiso 1 1 calc R U . . .
C24 C 0.12340(12) 0.46584(16) 0.01284(8) 0.0340(4) Uani 1 1 d . . . . .
H24 H 0.1010 0.4935 -0.0349 0.041 Uiso 1 1 calc R U . . .
C25 C 0.13895(9) 0.34686(14) 0.02709(8) 0.0240(3) Uani 1 1 d . . . . .
H25 H 0.1282 0.2908 -0.0101 0.029 Uiso 1 1 calc R U . . .
C26 C 0.17061(8) 0.31286(13) 0.09714(8) 0.0210(3) Uani 1 1 d . . . . .
H26 H 0.1808 0.2309 0.1069 0.025 Uiso 1 1 calc R U . . .
C27 C 0.34618(8) 0.90224(11) 0.36539(7) 0.0155(2) Uani 1 1 d . . . . .
C28 C 0.40725(9) 0.98145(13) 0.39877(8) 0.0223(3) Uani 1 1 d . . . . .
H28 H 0.4529 0.9793 0.3895 0.027 Uiso 1 1 calc R U . . .
C29 C 0.39974(9) 1.06403(13) 0.44610(8) 0.0251(3) Uani 1 1 d . . . . .
H29 H 0.4407 1.1188 0.4696 0.030 Uiso 1 1 calc R U . . .
C30 C 0.33294(10) 1.06641(13) 0.45886(8) 0.0238(3) Uani 1 1 d . . . . .
H30 H 0.3273 1.1232 0.4905 0.029 Uiso 1 1 calc R U . . .
C31 C 0.27404(9) 0.98455(12) 0.42473(7) 0.0198(3) Uani 1 1 d . . . . .
H31 H 0.2281 0.9854 0.4334 0.024 Uiso 1 1 calc R U . . .
C32 C 0.32771(7) 0.80605(11) 0.31175(7) 0.0148(2) Uani 1 1 d . . . . .
C33 C 0.36956(8) 0.76886(12) 0.27514(7) 0.0177(2) Uani 1 1 d . . . . .
H33 H 0.3462 0.7056 0.2430 0.021 Uiso 1 1 calc R U . . .
B1 B 0.44811(9) 0.81089(14) 0.27642(9) 0.0179(3) Uani 1 1 d . . . . .
O1 O 0.50525(7) 0.87413(11) 0.32943(6) 0.0198(2) Uani 0.954(3) 1 d . . P A 1
O2 O 0.46866(6) 0.78553(10) 0.22036(6) 0.0188(2) Uani 0.954(3) 1 d . . P A 1
C34 C 0.57426(8) 0.87425(13) 0.31342(8) 0.0181(3) Uani 0.954(3) 1 d . . P A 1
C35 C 0.53797(8) 0.85531(14) 0.23149(8) 0.0201(3) Uani 0.954(3) 1 d . . P A 1
C36 C 0.61763(9) 0.99054(13) 0.33863(9) 0.0238(3) Uani 1 1 d . . . A 1
H01D H 0.6596 0.9964 0.3220 0.036 Uiso 1 1 calc R U . A 1
H01E H 0.6400 0.9934 0.3907 0.036 Uiso 1 1 calc R U . A 1
H01F H 0.5813 1.0568 0.3194 0.036 Uiso 1 1 calc R U . A 1
C37 C 0.62419(9) 0.76901(15) 0.35352(10) 0.0300(3) Uani 1 1 d . . . A 1
H01J H 0.5964 0.6950 0.3339 0.045 Uiso 1 1 calc R U . A 1
H01K H 0.6344 0.7747 0.4040 0.045 Uiso 1 1 calc R U . A 1
H01L H 0.6738 0.7699 0.3483 0.045 Uiso 1 1 calc R U . A 1
C38 C 0.58907(11) 0.78567(18) 0.20370(11) 0.0357(4) Uani 1 1 d . . . A 1
H01S H 0.5629 0.7799 0.1518 0.054 Uiso 1 1 calc R U . A 1
H01T H 0.5980 0.7060 0.2244 0.054 Uiso 1 1 calc R U . A 1
H01U H 0.6392 0.8263 0.2171 0.054 Uiso 1 1 calc R U . A 1
C39 C 0.51051(11) 0.97077(16) 0.19082(10) 0.0324(4) Uani 1 1 d . . . A 1
H01M H 0.4781 0.9534 0.1407 0.049 Uiso 1 1 calc R U . A 1
H01N H 0.5559 1.0177 0.1944 0.049 Uiso 1 1 calc R U . A 1
H01O H 0.4798 1.0156 0.2112 0.049 Uiso 1 1 calc R U . A 1
O1' O 0.4829(16) 0.919(3) 0.3075(15) 0.024(5) Uiso 0.046(3) 1 d . . P A 2
O2' O 0.4928(14) 0.735(2) 0.2608(13) 0.024(6) Uiso 0.046(3) 1 d . . P A 2
C34' C 0.549(3) 0.925(5) 0.280(3) 0.054(13) Uiso 0.046(3) 1 d . . P A 2
C35' C 0.569(3) 0.799(4) 0.284(2) 0.036(9) Uiso 0.046(3) 1 d . . P A 2

loop_
_atom_site_aniso_label
_atom_site_aniso_U_11
_atom_site_aniso_U_22
_atom_site_aniso_U_33
_atom_site_aniso_U_23
_atom_site_aniso_U_13
_atom_site_aniso_U_12
Fe1 0.01091(8) 0.01097(8) 0.01156(8) 0.00082(6) 0.00483(6) 0.00146(6)
P1 0.01496(14) 0.01272(14) 0.01217(14) 0.00194(11) 0.00632(11) 0.00328(11)
P2 0.01804(15) 0.01354(14) 0.01359(14) 0.00266(11) 0.00489(12) 0.00335(12)
N1 0.0141(5) 0.0149(5) 0.0124(5) -0.0003(4) 0.0059(4) 0.0001(4)
N2 0.0183(5) 0.0209(5) 0.0163(5) 0.0051(4) 0.0093(4) 0.0092(4)
N3 0.0318(7) 0.0216(6) 0.0186(6) 0.0101(4) 0.0159(5) 0.0081(5)
N4 0.0206(5) 0.0168(5) 0.0184(5) 0.0009(4) 0.0055(4) 0.0006(4)
N5 0.0179(5) 0.0121(5) 0.0137(5) 0.0015(4) 0.0062(4) 0.0016(4)
C1 0.0143(5) 0.0204(6) 0.0130(5) -0.0016(4) 0.0058(4) 0.0022(4)
C2 0.0159(6) 0.0302(7) 0.0192(6) -0.0016(5) 0.0089(5) 0.0042(5)
C3 0.0188(6) 0.0320(8) 0.0231(7) -0.0050(6) 0.0136(5) -0.0033(5)
C4 0.0266(7) 0.0229(6) 0.0187(6) -0.0022(5) 0.0149(5) -0.0049(5)
C5 0.0218(6) 0.0159(6) 0.0143(5) -0.0016(4) 0.0095(5) -0.0014(5)
C6 0.0250(7) 0.0151(6) 0.0182(6) 0.0041(5) 0.0096(5) 0.0010(5)
C7 0.0367(8) 0.0139(6) 0.0242(7) 0.0014(5) 0.0122(6) -0.0012(6)
C8 0.0286(7) 0.0230(7) 0.0246(7) 0.0059(5) 0.0158(6) -0.0003(6)
C9 0.0164(6) 0.0183(6) 0.0135(5) 0.0026(4) 0.0049(4) 0.0049(5)
C10 0.0143(6) 0.0275(7) 0.0210(7) 0.0004(5) 0.0033(5) -0.0019(5)
C11 0.0252(7) 0.0298(7) 0.0143(6) 0.0060(5) 0.0053(5) 0.0094(6)
C12 0.0286(7) 0.0219(7) 0.0180(6) 0.0027(5) 0.0000(6) 0.0055(6)
C13 0.0497(11) 0.0296(8) 0.0170(7) -0.0013(6) -0.0039(7) 0.0071(8)
C14 0.0209(7) 0.0317(8) 0.0348(9) 0.0070(7) -0.0024(6) 0.0049(6)
C15 0.0247(7) 0.0150(6) 0.0219(7) 0.0044(5) 0.0089(5) 0.0047(5)
C16 0.0300(8) 0.0207(7) 0.0308(8) 0.0003(6) 0.0132(6) -0.0043(6)
C17 0.0411(9) 0.0195(7) 0.0315(8) 0.0069(6) 0.0113(7) 0.0108(6)
C18 0.0313(8) 0.0319(8) 0.0292(8) 0.0119(6) 0.0174(7) 0.0200(7)
C19 0.0532(11) 0.0386(10) 0.0345(9) 0.0223(8) 0.0301(9) 0.0191(9)
C20 0.0114(5) 0.0139(5) 0.0156(5) 0.0035(4) 0.0050(4) 0.0027(4)
C21 0.0166(6) 0.0160(6) 0.0165(6) 0.0012(4) 0.0054(5) 0.0014(4)
C22 0.0142(5) 0.0157(5) 0.0153(6) 0.0005(4) 0.0053(4) 0.0015(4)
C23 0.0516(10) 0.0194(7) 0.0160(6) 0.0029(5) 0.0091(7) 0.0111(7)
C24 0.0528(11) 0.0309(8) 0.0136(6) 0.0005(6) 0.0087(7) 0.0106(8)
C25 0.0223(7) 0.0265(7) 0.0205(7) -0.0078(5) 0.0058(5) 0.0016(6)
C26 0.0207(6) 0.0166(6) 0.0238(7) -0.0027(5) 0.0073(5) -0.0001(5)
C27 0.0158(5) 0.0133(5) 0.0162(6) -0.0005(4) 0.0053(4) 0.0008(4)
C28 0.0197(6) 0.0209(6) 0.0238(7) -0.0066(5) 0.0061(5) -0.0033(5)
C29 0.0274(7) 0.0189(6) 0.0234(7) -0.0066(5) 0.0047(6) -0.0037(5)
C30 0.0352(8) 0.0169(6) 0.0176(6) -0.0042(5) 0.0091(6) 0.0016(6)
C31 0.0270(7) 0.0171(6) 0.0162(6) -0.0002(5) 0.0099(5) 0.0036(5)
C32 0.0131(5) 0.0137(5) 0.0168(6) -0.0006(4) 0.0052(4) -0.0001(4)
C33 0.0144(5) 0.0176(6) 0.0223(6) -0.0046(5) 0.0087(5) -0.0021(5)
B1 0.0151(6) 0.0163(6) 0.0230(7) -0.0019(5) 0.0084(5) -0.0008(5)
O1 0.0166(5) 0.0225(6) 0.0215(5) -0.0048(4) 0.0089(4) -0.0049(4)
O2 0.0140(5) 0.0225(5) 0.0221(5) -0.0052(4) 0.0094(4) -0.0045(4)
C34 0.0131(6) 0.0183(6) 0.0232(7) -0.0019(5) 0.0077(5) -0.0016(5)
C35 0.0157(6) 0.0224(7) 0.0251(7) -0.0036(5) 0.0114(5) -0.0037(5)
C36 0.0198(6) 0.0208(7) 0.0302(8) -0.0039(6) 0.0094(6) -0.0059(5)
C37 0.0213(7) 0.0238(7) 0.0365(9) -0.0010(6) 0.0031(6) 0.0014(6)
C38 0.0275(8) 0.0431(10) 0.0463(11) -0.0160(8) 0.0252(8) -0.0071(7)
C39 0.0349(9) 0.0302(8) 0.0305(8) 0.0052(7) 0.0117(7) -0.0059(7)

loop_
_atom_type_symbol
_atom_type_description
_atom_type_scat_dispersion_real
_atom_type_scat_dispersion_imag
_atom_type_scat_source
C C 0.0033 0.0016 'International Tables Vol C Tables 4.2.6.8 and 6.1.1.4'
H H 0.0000 0.0000 'International Tables Vol C Tables 4.2.6.8 and 6.1.1.4'
B B 0.0013 0.0007 'International Tables Vol C Tables 4.2.6.8 and 6.1.1.4'
N N 0.0061 0.0033 'International Tables Vol C Tables 4.2.6.8 and 6.1.1.4'
O O 0.0106 0.0060 'International Tables Vol C Tables 4.2.6.8 and 6.1.1.4'
P P 0.1023 0.0942 'International Tables Vol C Tables 4.2.6.8 and 6.1.1.4'
Fe Fe 0.3463 0.8444 'International Tables Vol C Tables 4.2.6.8 and 6.1.1.4'

loop_
_geom_angle_atom_site_label_1
_geom_angle_atom_site_label_2
_geom_angle_atom_site_label_3
_geom_angle
C20 Fe1 C32 92.10(5)
C20 Fe1 N5 161.11(5)
C32 Fe1 N5 69.14(5)
C20 Fe1 N1 107.41(5)
C32 Fe1 N1 160.48(5)
N5 Fe1 N1 91.37(5)
C20 Fe1 P2 89.36(4)
C32 Fe1 P2 96.19(4)
N5 Fe1 P2 94.74(3)
N1 Fe1 P2 83.93(3)
C20 Fe1 P1 88.32(4)
C32 Fe1 P1 98.92(4)
N5 Fe1 P1 92.30(3)
N1 Fe1 P1 82.43(3)
P2 Fe1 P1 164.787(16)
N2 P1 C6 103.46(6)
N2 P1 C9 103.21(6)
C6 P1 C9 102.18(6)
N2 P1 Fe1 100.55(4)
C6 P1 Fe1 125.57(5)
C9 P1 Fe1 118.68(4)
N3 P2 C12 102.09(7)
N3 P2 C15 103.69(7)
C12 P2 C15 103.16(7)
N3 P2 Fe1 100.43(4)
C12 P2 Fe1 125.54(5)
C15 P2 Fe1 118.48(5)
C5 N1 C1 118.32(11)
C5 N1 Fe1 120.57(9)
C1 N1 Fe1 120.56(9)
C1 N2 C18 118.34(12)
C1 N2 P1 116.68(9)
C18 N2 P1 123.78(10)
C5 N3 C19 117.43(13)
C5 N3 P2 118.98(9)
C19 N3 P2 123.58(11)
C26 N4 C22 117.64(12)
C31 N5 C27 121.17(12)
C31 N5 Fe1 143.48(10)
C27 N5 Fe1 95.31(8)
N1 C1 N2 115.76(11)
N1 C1 C2 122.32(13)
N2 C1 C2 121.91(12)
C3 C2 C1 117.83(13)
C3 C2 H2 121.1
C1 C2 H2 121.1
C4 C3 C2 120.95(13)
C4 C3 H3 119.5
C2 C3 H3 119.5
C3 C4 C5 118.58(13)
C3 C4 H4 120.7
C5 C4 H4 120.7
N1 C5 N3 115.95(12)
N1 C5 C4 121.73(13)
N3 C5 C4 122.32(12)
C7 C6 C8 111.43(13)
C7 C6 P1 115.00(10)
C8 C6 P1 107.59(10)
C7 C6 H6 107.5
C8 C6 H6 107.5
P1 C6 H6 107.5
C6 C7 H00H 109.5
C6 C7 H00I 109.5
H00H C7 H00I 109.5
C6 C7 H00Q 109.5
H00H C7 H00Q 109.5
H00I C7 H00Q 109.5
C6 C8 H00U 109.5
C6 C8 H00V 109.5
H00U C8 H00V 109.5
C6 C8 H8 109.5
H00U C8 H8 109.5
H00V C8 H8 109.5
C11 C9 C10 109.76(12)
C11 C9 P1 118.08(10)
C10 C9 P1 108.58(9)
C11 C9 H9 106.6
C10 C9 H9 106.6
P1 C9 H9 106.6
C9 C10 H00D 109.5
C9 C10 H00E 109.5
H00D C10 H00E 109.5
C9 C10 H00F 109.5
H00D C10 H00F 109.5
H00E C10 H00F 109.5
C9 C11 H00A 109.5
C9 C11 H00B 109.5
H00A C11 H00B 109.5
C9 C11 H00C 109.5
H00A C11 H00C 109.5
H00B C11 H00C 109.5
C13 C12 C14 111.16(15)
C13 C12 P2 113.84(11)
C14 C12 P2 109.96(11)
C13 C12 H12 107.2
C14 C12 H12 107.2
P2 C12 H12 107.2
C12 C13 H01V 109.5
C12 C13 H01W 109.5
H01V C13 H01W 109.5
C12 C13 H01X 109.5
H01V C13 H01X 109.5
H01W C13 H01X 109.5
C12 C14 H01Y 109.5
C12 C14 H01Z 109.5
H01Y C14 H01Z 109.5
C12 C14 H010 109.5
H01Y C14 H010 109.5
H01Z C14 H010 109.5
C17 C15 C16 109.64(13)
C17 C15 P2 119.07(11)
C16 C15 P2 109.16(10)
C17 C15 H15 106.0
C16 C15 H15 106.0
P2 C15 H15 106.0
C15 C16 H01G 109.5
C15 C16 H01H 109.5
H01G C16 H01H 109.5
C15 C16 H01I 109.5
H01G C16 H01I 109.5
H01H C16 H01I 109.5
C15 C17 H01P 109.5
C15 C17 H01Q 109.5
H01P C17 H01Q 109.5
C15 C17 H01R 109.5
H01P C17 H01R 109.5
H01Q C17 H01R 109.5
N2 C18 H01A 109.5
N2 C18 H01B 109.5
H01A C18 H01B 109.5
N2 C18 H01C 109.5
H01A C18 H01C 109.5
H01B C18 H01C 109.5
N3 C19 H012 109.5
N3 C19 H014 109.5
H012 C19 H014 109.5
N3 C19 H015 109.5
H012 C19 H015 109.5
H014 C19 H015 109.5
C21 C20 Fe1 174.02(12)
C20 C21 C22 174.77(14)
N4 C22 C23 120.07(13)
N4 C22 C21 118.96(12)
C23 C22 C21 120.96(12)
C24 C23 C22 120.42(14)
C24 C23 H23 119.8
C22 C23 H23 119.8
C23 C24 C25 119.21(15)
C23 C24 H24 120.4
C25 C24 H24 120.4
C26 C25 C24 117.32(14)
C26 C25 H25 121.3
C24 C25 H25 121.3
N4 C26 C25 125.31(14)
N4 C26 H26 117.3
C25 C26 H26 117.3
N5 C27 C28 120.17(12)
N5 C27 C32 102.85(11)
C28 C27 C32 136.97(13)
C27 C28 C29 118.39(14)
C27 C28 H28 120.8
C29 C28 H28 120.8
C30 C29 C28 120.22(14)
C30 C29 H29 119.9
C28 C29 H29 119.9
C29 C30 C31 119.10(13)
C29 C30 H30 120.4
C31 C30 H30 120.4
N5 C31 C30 120.93(14)
N5 C31 H31 119.5
C30 C31 H31 119.5
C33 C32 C27 128.78(12)
C33 C32 Fe1 138.41(10)
C27 C32 Fe1 92.69(8)
C32 C33 B1 131.47(13)
C32 C33 H33 114.3
B1 C33 H33 114.3
O1 B1 O2 112.07(12)
O2' B1 O1' 116.6(15)
O2' B1 C33 119.4(11)
O1 B1 C33 127.16(13)
O2 B1 C33 120.77(13)
O1' B1 C33 122.6(11)
B1 O1 C34 107.26(11)
B1 O2 C35 106.92(11)
O1 C34 C36 108.91(12)
O1 C34 C37 106.35(13)
C36 C34 C37 111.20(12)
O1 C34 C35 102.04(11)
C36 C34 C35 115.20(13)
C37 C34 C35 112.31(13)
O2 C35 C38 108.73(13)
O2 C35 C39 107.25(12)
C38 C35 C39 111.09(15)
O2 C35 C34 102.27(11)
C38 C35 C34 114.52(14)
C39 C35 C34 112.31(13)
C34 C36 H01D 109.5
C34 C36 H01E 109.5
H01D C36 H01E 109.5
C34 C36 H01F 109.5
H01D C36 H01F 109.5
H01E C36 H01F 109.5
C34 C37 H01J 109.5
C34 C37 H01K 109.5
H01J C37 H01K 109.5
C34 C37 H01L 109.5
H01J C37 H01L 109.5
H01K C37 H01L 109.5
C35 C38 H01S 109.5
C35 C38 H01T 109.5
H01S C38 H01T 109.5
C35 C38 H01U 109.5
H01S C38 H01U 109.5
H01T C38 H01U 109.5
C35 C39 H01M 109.5
C35 C39 H01N 109.5
H01M C39 H01N 109.5
C35 C39 H01O 109.5
H01M C39 H01O 109.5
H01N C39 H01O 109.5
B1 O1' C34' 100(3)
B1 O2' C35' 103(2)
C35' C34' O1' 100(4)
C34' C35' O2' 105(4)

loop_
_geom_bond_atom_site_label_1
_geom_bond_atom_site_label_2
_geom_bond_distance
Fe1 C20 1.8849(13)
Fe1 C32 1.9572(13)
Fe1 N5 1.9812(11)
Fe1 N1 2.0216(11)
Fe1 P2 2.1964(4)
Fe1 P1 2.2016(4)
P1 N2 1.7220(12)
P1 C6 1.8526(14)
P1 C9 1.8608(14)
P2 N3 1.7306(13)
P2 C12 1.8557(15)
P2 C15 1.8657(15)
N1 C5 1.3595(17)
N1 C1 1.3640(17)
N2 C1 1.3812(17)
N2 C18 1.4668(18)
N3 C5 1.3749(18)
N3 C19 1.4608(19)
N4 C26 1.3419(18)
N4 C22 1.3522(17)
N5 C31 1.3296(17)
N5 C27 1.3718(17)
C1 C2 1.4013(19)
C2 C3 1.383(2)
C2 H2 0.9500
C3 C4 1.378(2)
C3 H3 0.9500
C4 C5 1.4032(19)
C4 H4 0.9500
C6 C7 1.526(2)
C6 C8 1.536(2)
C6 H6 1.0000
C7 H00H 0.9800
C7 H00I 0.9800
C7 H00Q 0.9800
C8 H00U 0.9800
C8 H00V 0.9800
C8 H8 0.9800
C9 C11 1.5341(19)
C9 C10 1.537(2)
C9 H9 1.0000
C10 H00D 0.9800
C10 H00E 0.9800
C10 H00F 0.9800
C11 H00A 0.9800
C11 H00B 0.9800
C11 H00C 0.9800
C12 C13 1.529(2)
C12 C14 1.535(3)
C12 H12 1.0000
C13 H01V 0.9800
C13 H01W 0.9800
C13 H01X 0.9800
C14 H01Y 0.9800
C14 H01Z 0.9800
C14 H010 0.9800
C15 C17 1.531(2)
C15 C16 1.534(2)
C15 H15 1.0000
C16 H01G 0.9800
C16 H01H 0.9800
C16 H01I 0.9800
C17 H01P 0.9800
C17 H01Q 0.9800
C17 H01R 0.9800
C18 H01A 0.9800
C18 H01B 0.9800
C18 H01C 0.9800
C19 H012 0.9800
C19 H014 0.9800
C19 H015 0.9800
C20 C21 1.2264(18)
C21 C22 1.4210(19)
C22 C23 1.4096(19)
C23 C24 1.376(2)
C23 H23 0.9500
C24 C25 1.380(2)
C24 H24 0.9500
C25 C26 1.372(2)
C25 H25 0.9500
C26 H26 0.9500
C27 C28 1.3937(19)
C27 C32 1.4853(18)
C28 C29 1.397(2)
C28 H28 0.9500
C29 C30 1.382(2)
C29 H29 0.9500
C30 C31 1.391(2)
C30 H30 0.9500
C31 H31 0.9500
C32 C33 1.3581(18)
C33 B1 1.538(2)
C33 H33 0.9500
B1 O2' 1.33(2)
B1 O1 1.3768(19)
B1 O2 1.3878(19)
B1 O1' 1.40(3)
O1 C34 1.4610(18)
O2 C35 1.4565(17)
C34 C36 1.520(2)
C34 C37 1.529(2)
C34 C35 1.555(2)
C35 C38 1.521(2)
C35 C39 1.521(2)
C36 H01D 0.9800
C36 H01E 0.9800
C36 H01F 0.9800
C37 H01J 0.9800
C37 H01K 0.9800
C37 H01L 0.9800
C38 H01S 0.9800
C38 H01T 0.9800
C38 H01U 0.9800
C39 H01M 0.9800
C39 H01N 0.9800
C39 H01O 0.9800
O1' C34' 1.55(6)
O2' C35' 1.51(5)
C34' C35' 1.47(7)
